data_7119721
loop_
_publ_author_name
'Guo, Fu-Sheng'
'Layfield, Richard A.'

_publ_section_title
;
 Strong direct exchange coupling and single-molecule magnetism in
 indigo-bridged lanthanide dimers.
;
_journal_issue 21
_journal_name_full 'Chemical communications (Cambridge, England)'
_journal_page_first 3130
_journal_page_last 3133
_journal_paper_doi 10.1039/c7cc01046j
_journal_volume 53
_journal_year 2017
_chemical_formula_moiety 'C76 H108 Dy2 K2 N2 O7'
_chemical_formula_sum 'C76 H108 Dy2 K2 N2 O7'
_chemical_formula_weight 1564.84
_chemical_properties_physical ', Air-sensitive,Moisture-sensitive'
_space_group_crystal_system monoclinic
_space_group_IT_number 14
_space_group_name_Hall '-P 2ybc'
_space_group_name_H-M_alt 'P 1 21/c 1'
_symmetry_space_group_name_Hall '-P 2ybc'
_symmetry_space_group_name_H-M 'P 1 21/c 1'
_atom_sites_solution_hydrogens geom
_atom_sites_solution_primary direct
_audit_creation_date 2016-10-25
_audit_creation_method
;
Olex2 1.2
(compiled 2016.09.09 svn.r3337 for OlexSys, GUI svn.r5227)
;
_audit_update_record
;
2017-02-07 deposited with the CCDC.
2017-02-23 downloaded from the CCDC.
;
_cell_angle_alpha 90
_cell_angle_beta 133.764(14)
_cell_angle_gamma 90
_cell_formula_units_Z 2
_cell_length_a 16.5520(13)
_cell_length_b 11.6744(4)
_cell_length_c 25.961(2)
_cell_measurement_reflns_used 6662
_cell_measurement_temperature 150.01(12)
_cell_measurement_theta_max 28.4220
_cell_measurement_theta_min 3.7720
_cell_volume 3622.9(9)
_computing_cell_refinement 'CrysAlisPro 1.171.38.41 (Rigaku OD, 2015)'
_computing_data_collection 'CrysAlisPro 1.171.38.41 (Rigaku OD, 2015)'
_computing_data_reduction 'CrysAlisPro 1.171.38.41 (Rigaku OD, 2015)'
_computing_molecular_graphics 'Olex2 (Dolomanov et al., 2009)'
_computing_publication_material 'Olex2 (Dolomanov et al., 2009)'
_computing_structure_refinement 'ShelXL (Sheldrick, 2015)'
_computing_structure_solution 'ShelXT (Sheldrick, 2015)'
_diffrn_ambient_environment N~2~
_diffrn_ambient_temperature 150.01(12)
_diffrn_detector 'CCD plate'
_diffrn_detector_area_resol_mean 8.0714
_diffrn_detector_type Eos
_diffrn_measured_fraction_theta_full 0.998
_diffrn_measured_fraction_theta_max 0.998
_diffrn_measurement_details
;
List of Runs (angles in degrees, time in seconds):

  # Type    Start    End  Width  t~exp~   \w     \q     \k     \f   Frames
#--------------------------------------------------------------------------
  1  \w      4.00  86.00   1.00    4.00    --   18.86  57.00  30.00   82
  2  \w     12.00  59.00   1.00    4.00    --   18.86 -99.00 -60.00   47
  3  \w    -44.00  10.00   1.00    4.00    --   18.86   0.00  60.00   54
  4  \w    -87.00 -35.00   1.00    4.00    --  -17.77-178.00  90.00   52
;
_diffrn_measurement_device 'four-circle diffractometer'
_diffrn_measurement_device_type 'SuperNova, Single source at offset, Eos'
_diffrn_measurement_method '\w scans'
_diffrn_orient_matrix_type 'CrysAlisPro convention (1999,Acta A55,543-557)'
_diffrn_orient_matrix_UB_11 0.0000467000
_diffrn_orient_matrix_UB_12 -0.0365998000
_diffrn_orient_matrix_UB_13 0.0218198000
_diffrn_orient_matrix_UB_21 0.0160966000
_diffrn_orient_matrix_UB_22 0.0466469000
_diffrn_orient_matrix_UB_23 0.0229955000
_diffrn_orient_matrix_UB_31 -0.0570983000
_diffrn_orient_matrix_UB_32 0.0131169000
_diffrn_orient_matrix_UB_33 -0.0207298000
_diffrn_radiation_monochromator mirror
_diffrn_radiation_probe x-ray
_diffrn_radiation_type MoK\a
_diffrn_radiation_wavelength 0.71073
_diffrn_reflns_av_R_equivalents 0.0372
_diffrn_reflns_av_unetI/netI 0.0591
_diffrn_reflns_Laue_measured_fraction_full 0.998
_diffrn_reflns_Laue_measured_fraction_max 0.998
_diffrn_reflns_limit_h_max 20
_diffrn_reflns_limit_h_min -19
_diffrn_reflns_limit_k_max 14
_diffrn_reflns_limit_k_min -12
_diffrn_reflns_limit_l_max 23
_diffrn_reflns_limit_l_min -32
_diffrn_reflns_number 15624
_diffrn_reflns_point_group_measured_fraction_full 0.998
_diffrn_reflns_point_group_measured_fraction_max 0.998
_diffrn_reflns_theta_full 25.242
_diffrn_reflns_theta_max 25.999
_diffrn_reflns_theta_min 3.274
_diffrn_source 'micro-focus sealed X-ray tube'
_diffrn_source_type 'SuperNova (Mo) X-ray Source'
_exptl_absorpt_coefficient_mu 2.214
_exptl_absorpt_correction_T_max 1.00000
_exptl_absorpt_correction_T_min 0.96187
_exptl_absorpt_correction_type multi-scan
_exptl_absorpt_process_details
;
CrysAlisPro 1.171.38.41 (Rigaku Oxford Diffraction, 2015)
Empirical absorption correction using spherical harmonics,
 implemented in SCALE3 ABSPACK scaling algorithm.
;
_exptl_crystal_colour red
_exptl_crystal_colour_primary red
_exptl_crystal_density_diffrn 1.434
_exptl_crystal_description block
_exptl_crystal_F_000 1608
_exptl_crystal_preparation ', Magnetic properties'
_exptl_crystal_size_max 0.2
_exptl_crystal_size_mid 0.1
_exptl_crystal_size_min 0.1
_refine_diff_density_max 0.987
_refine_diff_density_min -0.751
_refine_diff_density_rms 0.118
_refine_ls_extinction_method none
_refine_ls_goodness_of_fit_ref 1.037
_refine_ls_hydrogen_treatment constr
_refine_ls_matrix_type full
_refine_ls_number_parameters 434
_refine_ls_number_reflns 7098
_refine_ls_number_restraints 30
_refine_ls_restrained_S_all 1.046
_refine_ls_R_factor_all 0.0492
_refine_ls_R_factor_gt 0.0365
_refine_ls_shift/su_max 0.001
_refine_ls_shift/su_mean 0.000
_refine_ls_structure_factor_coef Fsqd
_refine_ls_weighting_details 'w=1/[\s^2^(Fo^2^)+(0.0238P)^2^+4.6355P] where P=(Fo^2^+2Fc^2^)/3'
_refine_ls_weighting_scheme calc
_refine_ls_wR_factor_gt 0.0732
_refine_ls_wR_factor_ref 0.0802
_reflns_Friedel_coverage 0.000
_reflns_number_gt 5834
_reflns_number_total 7098
_reflns_threshold_expression 'I > 2\s(I)'
_cod_data_source_file c7cc01046j2.cif
_cod_data_source_block aral488
_cod_depositor_comments 'Adding full bibliography for 7119716--7119721.cif.'
_cod_original_cell_volume 3622.9(7)
_cod_database_code 7119721
_shelx_space_group_comment
;
The symmetry employed for this shelxl refinement is uniquely defined
by the following loop, which should always be used as a source of
symmetry information in preference to the above space-group names.
They are only intended as comments.
;
_reflns_odcompleteness_completeness 99.72
_reflns_odcompleteness_iscentric 1
_reflns_odcompleteness_theta 26.32
_olex2_refinement_description
;
1. Fixed Uiso
 At 1.2 times of:
  All C(H) groups, All C(H,H) groups
 At 1.5 times of:
  All C(H,H,H) groups
2. Uiso/Uaniso restraints and constraints
C37 \\sim C38 \\sim C39 \\sim C40: within 2A with sigma of 0.01 and sigma for
terminal atoms of 0.02
Uanis(C35) \\sim Ueq: with sigma of 0.005 and sigma for terminal atoms of 0.01
Uanis(O4) \\sim Ueq: with sigma of 0.005 and sigma for terminal atoms of 0.01
3. Others
 Fixed Sof: O4(0.5) C37(0.5) H37A(0.5) H37B(0.5) C38(0.5) H38A(0.5) H38B(0.5)
 C39(0.5) H39A(0.5) H39B(0.5) C40(0.5) H40A(0.5) H40B(0.5)
4.a Secondary CH2 refined with riding coordinates:
 C29(H29A,H29B), C30(H30A,H30B), C31(H31A,H31B), C32(H32A,H32B), C33(H33A,
 H33B), C34(H34A,H34B), C35(H35A,H35B), C36(H36A,H36B), C37(H37A,H37B),
 C38(H38A,H38B), C39(H39A,H39B), C40(H40A,H40B)
4.b Aromatic/amide H refined with riding coordinates:
 C4(H4), C5(H5), C6(H6), C7(H7)
4.c Idealised Me refined as rotating group:
 C14(H14A,H14B,H14C), C15(H15A,H15B,H15C), C16(H16A,H16B,H16C), C17(H17A,H17B,
 H17C), C18(H18A,H18B,H18C), C24(H24A,H24B,H24C), C25(H25A,H25B,H25C), C26(H26A,
 H26B,H26C), C27(H27A,H27B,H27C), C28(H28A,H28B,H28C)
;
_shelx_shelxl_version_number 2014/7
_olex2_submission_special_instructions 'No special instructions were received'
_oxdiff_exptl_absorpt_empirical_details
;
Empirical correction (ABSPACK) includes:
- Absorption correction using spherical harmonics
- Frame scaling
;
_oxdiff_exptl_absorpt_empirical_full_max 1.196
_oxdiff_exptl_absorpt_empirical_full_min 0.911

loop_
_space_group_symop_operation_xyz
'x, y, z'
'-x, y+1/2, -z+1/2'
'-x, -y, -z'
'x, -y-1/2, z-1/2'

loop_
_atom_site_label
_atom_site_type_symbol
_atom_site_fract_x
_atom_site_fract_y
_atom_site_fract_z
_atom_site_U_iso_or_equiv
_atom_site_adp_type
_atom_site_occupancy
_atom_site_site_symmetry_order
_atom_site_calc_flag
_atom_site_refinement_flags_posn
_atom_site_refinement_flags_adp
_atom_site_refinement_flags_occupancy
_atom_site_disorder_assembly
_atom_site_disorder_group
Dy1 Dy 0.05630(2) 0.38132(2) 0.64319(2) 0.01444(7) Uani 1 1 d . . . . .
K1 K 0.38588(8) 0.44235(9) 0.60277(6) 0.0320(3) Uani 1 1 d . . . . .
O1 O 0.1573(2) 0.4973(2) 0.64499(14) 0.0179(6) Uani 1 1 d . . . . .
O2 O 0.5915(3) 0.4124(3) 0.72921(18) 0.0429(9) Uani 1 1 d . . . . .
O3 O 0.3864(3) 0.2244(3) 0.56913(19) 0.0423(9) Uani 1 1 d . . . . .
O4 O 0.4863(7) 0.4785(9) 0.5502(5) 0.058(2) Uani 0.5 1 d . U P A -1
N1 N 0.0756(3) 0.5792(3) 0.47983(18) 0.0160(7) Uani 1 1 d . . . . .
C1 C 0.0535(3) 0.5265(3) 0.5179(2) 0.0134(8) Uani 1 1 d . . . . .
C2 C 0.1464(3) 0.5359(3) 0.5921(2) 0.0137(8) Uani 1 1 d . . . . .
C3 C 0.2300(3) 0.5968(3) 0.6013(2) 0.0146(9) Uani 1 1 d . . . . .
C4 C 0.3388(3) 0.6326(3) 0.6615(2) 0.0190(9) Uani 1 1 d . . . . .
H4 H 0.3691 0.6172 0.7071 0.023 Uiso 1 1 calc R . . . .
C5 C 0.4003(3) 0.6910(3) 0.6520(2) 0.0214(10) Uani 1 1 d . . . . .
H5 H 0.4730 0.7142 0.6915 0.026 Uiso 1 1 calc R . . . .
C6 C 0.3533(3) 0.7157(3) 0.5826(2) 0.0223(10) Uani 1 1 d . . . . .
H6 H 0.3958 0.7552 0.5771 0.027 Uiso 1 1 calc R . . . .
C7 C 0.2460(3) 0.6827(3) 0.5229(2) 0.0173(9) Uani 1 1 d . . . . .
H7 H 0.2163 0.7005 0.4776 0.021 Uiso 1 1 calc R . . . .
C8 C 0.1816(3) 0.6220(3) 0.5307(2) 0.0155(9) Uani 1 1 d . . . . .
C9 C 0.0198(3) 0.5792(3) 0.6775(2) 0.0184(9) Uani 1 1 d . . . . .
C10 C -0.0786(3) 0.5142(4) 0.6423(2) 0.0206(9) Uani 1 1 d . . . . .
C11 C -0.0511(3) 0.4196(4) 0.6865(2) 0.0193(9) Uani 1 1 d . . . . .
C12 C 0.0644(3) 0.4279(4) 0.7489(2) 0.0208(9) Uani 1 1 d . . . . .
C13 C 0.1081(3) 0.5253(4) 0.7433(2) 0.0205(10) Uani 1 1 d . . . . .
C14 C 0.0291(4) 0.6858(4) 0.6490(2) 0.0294(11) Uani 1 1 d . . . . .
H14A H 0.0823 0.6733 0.6454 0.044 Uiso 1 1 calc GR . . . .
H14B H 0.0533 0.7487 0.6807 0.044 Uiso 1 1 calc GR . . . .
H14C H -0.0426 0.7033 0.6027 0.044 Uiso 1 1 calc GR . . . .
C15 C -0.1935(4) 0.5512(4) 0.5748(2) 0.0321(12) Uani 1 1 d . . . . .
H15A H -0.1907 0.5768 0.5409 0.048 Uiso 1 1 calc GR . . . .
H15B H -0.2189 0.6127 0.5852 0.048 Uiso 1 1 calc GR . . . .
H15C H -0.2442 0.4877 0.5552 0.048 Uiso 1 1 calc GR . . . .
C16 C -0.1322(4) 0.3345(4) 0.6734(2) 0.0281(11) Uani 1 1 d . . . . .
H16A H -0.1947 0.3253 0.6229 0.042 Uiso 1 1 calc GR . . . .
H16B H -0.1581 0.3619 0.6947 0.042 Uiso 1 1 calc GR . . . .
H16C H -0.0954 0.2621 0.6941 0.042 Uiso 1 1 calc GR . . . .
C17 C 0.1247(4) 0.3601(4) 0.8164(2) 0.0333(12) Uani 1 1 d . . . . .
H17A H 0.0878 0.2879 0.8049 0.050 Uiso 1 1 calc GR . . . .
H17B H 0.1244 0.4022 0.8480 0.050 Uiso 1 1 calc GR . . . .
H17C H 0.2006 0.3471 0.8391 0.050 Uiso 1 1 calc GR . . . .
C18 C 0.2274(4) 0.5665(4) 0.7978(3) 0.0325(12) Uani 1 1 d . . . . .
H18A H 0.2742 0.5070 0.8322 0.049 Uiso 1 1 calc GR . . . .
H18B H 0.2322 0.6329 0.8216 0.049 Uiso 1 1 calc GR . . . .
H18C H 0.2519 0.5857 0.7745 0.049 Uiso 1 1 calc GR . . . .
C19 C 0.1925(3) 0.2361(3) 0.6534(2) 0.0210(10) Uani 1 1 d . . . . .
C20 C 0.2137(3) 0.2196(3) 0.7160(2) 0.0191(9) Uani 1 1 d . . . . .
C21 C 0.1196(4) 0.1649(3) 0.6962(2) 0.0218(10) Uani 1 1 d . . . . .
C22 C 0.0391(3) 0.1509(3) 0.6213(2) 0.0220(10) Uani 1 1 d . . . . .
C23 C 0.0842(3) 0.1935(3) 0.5947(2) 0.0198(9) Uani 1 1 d . . . . .
C24 C 0.2727(4) 0.2857(4) 0.6502(3) 0.0287(11) Uani 1 1 d . . . . .
H24A H 0.2316 0.3181 0.6038 0.043 Uiso 1 1 calc GR . . . .
H24B H 0.3211 0.2264 0.6589 0.043 Uiso 1 1 calc GR . . . .
H24C H 0.3167 0.3444 0.6857 0.043 Uiso 1 1 calc GR . . . .
C25 C 0.3215(4) 0.2483(4) 0.7907(2) 0.0336(12) Uani 1 1 d . . . . .
H25A H 0.3516 0.3179 0.7901 0.050 Uiso 1 1 calc GR . . . .
H25B H 0.3741 0.1872 0.8090 0.050 Uiso 1 1 calc GR . . . .
H25C H 0.3073 0.2580 0.8206 0.050 Uiso 1 1 calc GR . . . .
C26 C 0.1117(4) 0.1089(4) 0.7449(3) 0.0331(12) Uani 1 1 d . . . . .
H26A H 0.1723 0.1349 0.7929 0.050 Uiso 1 1 calc GR . . . .
H26B H 0.1160 0.0272 0.7430 0.050 Uiso 1 1 calc GR . . . .
H26C H 0.0418 0.1289 0.7299 0.050 Uiso 1 1 calc GR . . . .
C27 C -0.0680(4) 0.0828(4) 0.5796(3) 0.0352(12) Uani 1 1 d . . . . .
H27A H -0.1025 0.1007 0.5968 0.053 Uiso 1 1 calc GR . . . .
H27B H -0.0512 0.0025 0.5857 0.053 Uiso 1 1 calc GR . . . .
H27C H -0.1181 0.1022 0.5299 0.053 Uiso 1 1 calc GR . . . .
C28 C 0.0307(4) 0.1872(4) 0.5188(2) 0.0336(12) Uani 1 1 d . . . . .
H28A H -0.0482 0.2007 0.4871 0.050 Uiso 1 1 calc GR . . . .
H28B H 0.0431 0.1127 0.5097 0.050 Uiso 1 1 calc GR . . . .
H28C H 0.0631 0.2443 0.5110 0.050 Uiso 1 1 calc GR . . . .
C29 C 0.6957(5) 0.3898(7) 0.7514(3) 0.076(2) Uani 1 1 d . . . . .
H29A H 0.7072 0.4430 0.7283 0.092 Uiso 1 1 calc R . . . .
H29B H 0.6956 0.3128 0.7374 0.092 Uiso 1 1 calc R . . . .
C30 C 0.7849(4) 0.4013(5) 0.8273(3) 0.0488(15) Uani 1 1 d . . . . .
H30A H 0.8394 0.4565 0.8392 0.059 Uiso 1 1 calc R . . . .
H30B H 0.8222 0.3283 0.8486 0.059 Uiso 1 1 calc R . . . .
C31 C 0.7339(4) 0.4412(4) 0.8546(3) 0.0325(12) Uani 1 1 d . . . . .
H31A H 0.7710 0.5096 0.8835 0.039 Uiso 1 1 calc R . . . .
H31B H 0.7383 0.3820 0.8827 0.039 Uiso 1 1 calc R . . . .
C32 C 0.6134(4) 0.4659(4) 0.7870(3) 0.0415(13) Uani 1 1 d . . . . .
H32A H 0.5634 0.4360 0.7911 0.050 Uiso 1 1 calc R . . . .
H32B H 0.6016 0.5479 0.7791 0.050 Uiso 1 1 calc R . . . .
C33 C 0.2970(5) 0.1483(5) 0.5163(3) 0.076(2) Uani 1 1 d . . . . .
H33A H 0.2524 0.1808 0.4691 0.092 Uiso 1 1 calc R . . . .
H33B H 0.2489 0.1354 0.5247 0.092 Uiso 1 1 calc R . . . .
C34 C 0.3489(5) 0.0386(5) 0.5222(4) 0.085(3) Uani 1 1 d . . . . .
H34A H 0.3108 -0.0264 0.5208 0.102 Uiso 1 1 calc R . . . .
H34B H 0.3460 0.0313 0.4838 0.102 Uiso 1 1 calc R . . . .
C35 C 0.4603(6) 0.0449(6) 0.5886(5) 0.099(3) Uani 1 1 d . U . . .
H35A H 0.5108 0.0291 0.5825 0.119 Uiso 1 1 calc R . . . .
H35B H 0.4730 -0.0121 0.6207 0.119 Uiso 1 1 calc R . . . .
C36 C 0.4824(5) 0.1572(5) 0.6185(4) 0.084(3) Uani 1 1 d . . . . .
H36A H 0.5005 0.1523 0.6629 0.101 Uiso 1 1 calc R . . . .
H36B H 0.5454 0.1913 0.6285 0.101 Uiso 1 1 calc R . . . .
C37 C 0.4918(16) 0.3945(17) 0.5074(11) 0.081(4) Uani 0.5 1 d . U P A -1
H37A H 0.5672 0.3654 0.5363 0.097 Uiso 0.5 1 calc R . P A -1
H37B H 0.4415 0.3304 0.4908 0.097 Uiso 0.5 1 calc R . P A -1
C38 C 0.4561(16) 0.4636(18) 0.4449(10) 0.076(4) Uani 0.5 1 d . U P A -1
H38A H 0.5016 0.4412 0.4358 0.091 Uiso 0.5 1 calc R . P A -1
H38B H 0.3789 0.4454 0.4028 0.091 Uiso 0.5 1 calc R . P A -1
C39 C 0.4649(18) 0.5720(18) 0.4553(11) 0.085(5) Uani 0.5 1 d . U P A -1
H39A H 0.3946 0.6097 0.4165 0.102 Uiso 0.5 1 calc R . P A -1
H39B H 0.5225 0.6031 0.4584 0.102 Uiso 0.5 1 calc R . P A -1
C40 C 0.4956(16) 0.5894(16) 0.5247(11) 0.071(4) Uani 0.5 1 d . U P A -1
H40A H 0.5716 0.6181 0.5605 0.085 Uiso 0.5 1 calc R . P A -1
H40B H 0.4462 0.6460 0.5181 0.085 Uiso 0.5 1 calc R . P A -1

loop_
_atom_site_aniso_label
_atom_site_aniso_U_11
_atom_site_aniso_U_22
_atom_site_aniso_U_33
_atom_site_aniso_U_23
_atom_site_aniso_U_13
_atom_site_aniso_U_12
Dy1 0.01444(11) 0.01796(11) 0.01373(11) 0.00159(8) 0.01080(9) 0.00084(8)
K1 0.0252(5) 0.0308(6) 0.0267(6) -0.0032(5) 0.0129(5) 0.0041(4)
O1 0.0161(14) 0.0246(16) 0.0129(15) 0.0021(12) 0.0099(13) -0.0001(12)
O2 0.0245(18) 0.054(2) 0.029(2) -0.0102(18) 0.0107(17) 0.0003(16)
O3 0.039(2) 0.033(2) 0.037(2) -0.0014(17) 0.0193(19) 0.0083(16)
O4 0.051(4) 0.088(5) 0.053(4) -0.003(3) 0.043(3) -0.002(3)
N1 0.0134(17) 0.0198(18) 0.0163(18) 0.0000(15) 0.0108(16) -0.0010(14)
C1 0.014(2) 0.014(2) 0.016(2) -0.0001(17) 0.0114(18) 0.0012(16)
C2 0.013(2) 0.017(2) 0.014(2) 0.0017(17) 0.0108(18) 0.0029(16)
C3 0.015(2) 0.015(2) 0.016(2) 0.0021(17) 0.0117(18) 0.0039(16)
C4 0.015(2) 0.022(2) 0.015(2) -0.0020(18) 0.0085(19) 0.0000(17)
C5 0.013(2) 0.021(2) 0.025(2) -0.0034(19) 0.011(2) -0.0037(18)
C6 0.022(2) 0.019(2) 0.033(3) 0.002(2) 0.022(2) -0.0016(18)
C7 0.017(2) 0.017(2) 0.019(2) 0.0036(18) 0.013(2) 0.0013(17)
C8 0.014(2) 0.015(2) 0.018(2) 0.0029(17) 0.0117(18) 0.0045(17)
C9 0.023(2) 0.018(2) 0.023(2) -0.0013(19) 0.019(2) 0.0001(18)
C10 0.022(2) 0.027(2) 0.018(2) 0.0001(19) 0.016(2) 0.0048(19)
C11 0.021(2) 0.025(2) 0.021(2) -0.0003(19) 0.018(2) 0.0001(18)
C12 0.022(2) 0.026(2) 0.017(2) 0.0000(19) 0.015(2) 0.0028(19)
C13 0.017(2) 0.032(2) 0.015(2) -0.0047(19) 0.012(2) 0.0008(19)
C14 0.042(3) 0.024(2) 0.037(3) 0.002(2) 0.033(3) 0.002(2)
C15 0.024(3) 0.038(3) 0.029(3) -0.001(2) 0.017(2) 0.008(2)
C16 0.031(3) 0.032(3) 0.032(3) -0.006(2) 0.026(2) -0.005(2)
C17 0.034(3) 0.046(3) 0.023(3) 0.008(2) 0.021(2) 0.006(2)
C18 0.021(2) 0.040(3) 0.030(3) -0.009(2) 0.015(2) -0.004(2)
C19 0.023(2) 0.018(2) 0.028(3) 0.0033(19) 0.020(2) 0.0055(18)
C20 0.020(2) 0.018(2) 0.021(2) 0.0028(18) 0.015(2) 0.0057(18)
C21 0.026(2) 0.019(2) 0.029(3) 0.007(2) 0.022(2) 0.0051(18)
C22 0.022(2) 0.014(2) 0.031(3) 0.0012(19) 0.019(2) 0.0016(18)
C23 0.021(2) 0.018(2) 0.019(2) 0.0016(18) 0.013(2) 0.0040(18)
C24 0.031(3) 0.030(3) 0.044(3) 0.008(2) 0.033(3) 0.006(2)
C25 0.024(3) 0.048(3) 0.025(3) 0.002(2) 0.015(2) 0.004(2)
C26 0.042(3) 0.033(3) 0.041(3) 0.014(2) 0.035(3) 0.010(2)
C27 0.030(3) 0.026(3) 0.043(3) 0.005(2) 0.023(3) 0.002(2)
C28 0.042(3) 0.032(3) 0.027(3) 0.001(2) 0.024(3) 0.012(2)
C29 0.031(3) 0.139(7) 0.048(4) -0.028(4) 0.024(3) -0.005(4)
C30 0.035(3) 0.062(4) 0.044(3) 0.004(3) 0.025(3) 0.007(3)
C31 0.028(3) 0.028(3) 0.029(3) 0.000(2) 0.015(2) -0.003(2)
C32 0.041(3) 0.035(3) 0.042(3) 0.002(3) 0.026(3) 0.007(2)
C33 0.051(4) 0.058(4) 0.049(4) -0.020(3) 0.008(3) 0.014(3)
C34 0.057(4) 0.050(4) 0.072(5) -0.008(4) 0.016(4) 0.013(3)
C35 0.078(4) 0.062(4) 0.105(5) -0.010(3) 0.044(3) 0.009(3)
C36 0.039(4) 0.048(4) 0.068(5) -0.014(4) 0.000(3) 0.011(3)
C37 0.076(10) 0.101(11) 0.090(12) -0.022(8) 0.067(9) -0.003(7)
C38 0.080(9) 0.092(10) 0.082(10) -0.020(7) 0.066(9) -0.020(7)
C39 0.091(10) 0.087(10) 0.087(11) -0.026(7) 0.065(9) -0.011(7)
C40 0.086(10) 0.082(10) 0.088(12) -0.027(8) 0.077(10) -0.016(7)

loop_
_atom_type_symbol
_atom_type_description
_atom_type_scat_dispersion_real
_atom_type_scat_dispersion_imag
_atom_type_scat_source
C C 0.0033 0.0016 'International Tables Vol C Tables 4.2.6.8 and 6.1.1.4'
H H 0.0000 0.0000 'International Tables Vol C Tables 4.2.6.8 and 6.1.1.4'
Dy Dy -0.1892 4.4098 'International Tables Vol C Tables 4.2.6.8 and 6.1.1.4'
K K 0.2009 0.2494 'International Tables Vol C Tables 4.2.6.8 and 6.1.1.4'
N N 0.0061 0.0033 'International Tables Vol C Tables 4.2.6.8 and 6.1.1.4'
O O 0.0106 0.0060 'International Tables Vol C Tables 4.2.6.8 and 6.1.1.4'

loop_
_geom_angle_atom_site_label_1
_geom_angle_atom_site_label_2
_geom_angle_atom_site_label_3
_geom_angle
_geom_angle_site_symmetry_1
_geom_angle_site_symmetry_3
O1 Dy1 N1 83.23(11) . 3_566
O1 Dy1 C9 78.43(11) . .
O1 Dy1 C10 105.48(12) . .
O1 Dy1 C11 127.98(12) . .
O1 Dy1 C12 111.28(12) . .
O1 Dy1 C13 82.00(12) . .
O1 Dy1 C19 78.80(12) . .
O1 Dy1 C20 93.85(12) . .
O1 Dy1 C21 123.98(11) . .
O1 Dy1 C22 126.88(12) . .
O1 Dy1 C23 98.08(12) . .
N1 Dy1 C9 94.09(12) 3_566 .
N1 Dy1 C10 83.74(12) 3_566 .
N1 Dy1 C11 105.72(12) 3_566 .
N1 Dy1 C12 133.26(12) 3_566 .
N1 Dy1 C13 124.46(12) 3_566 .
N1 Dy1 C19 100.66(12) 3_566 .
N1 Dy1 C20 129.43(12) 3_566 .
N1 Dy1 C21 122.72(13) 3_566 .
N1 Dy1 C22 92.59(12) 3_566 .
N1 Dy1 C23 79.92(12) 3_566 .
C9 Dy1 C10 30.42(12) . .
C9 Dy1 C11 50.28(12) . .
C9 Dy1 C12 50.00(12) . .
C9 Dy1 C21 136.64(13) . .
C9 Dy1 C22 154.47(13) . .
C9 Dy1 C23 173.44(12) . .
C10 Dy1 C11 30.37(12) . .
C10 Dy1 C12 49.87(12) . .
C10 Dy1 C21 124.36(13) . .
C10 Dy1 C22 126.75(13) . .
C10 Dy1 C23 149.42(13) . .
C11 Dy1 C22 104.20(13) . .
C11 Dy1 C23 133.82(13) . .
C12 Dy1 C11 30.25(12) . .
C12 Dy1 C21 86.68(13) . .
C12 Dy1 C22 109.56(13) . .
C12 Dy1 C23 136.46(13) . .
C13 Dy1 C9 30.44(12) . .
C13 Dy1 C10 50.15(12) . .
C13 Dy1 C11 50.21(12) . .
C13 Dy1 C12 30.24(12) . .
C13 Dy1 C21 109.78(13) . .
C13 Dy1 C22 137.44(14) . .
C13 Dy1 C23 155.19(12) . .
C19 Dy1 C9 151.09(13) . .
C19 Dy1 C10 174.29(13) . .
C19 Dy1 C11 143.94(13) . .
C19 Dy1 C12 125.28(13) . .
C19 Dy1 C13 127.96(13) . .
C19 Dy1 C21 50.14(13) . .
C19 Dy1 C22 49.89(12) . .
C19 Dy1 C23 30.35(12) . .
C20 Dy1 C9 134.92(13) . .
C20 Dy1 C10 143.87(13) . .
C20 Dy1 C11 114.91(13) . .
C20 Dy1 C12 94.86(13) . .
C20 Dy1 C13 104.80(13) . .
C20 Dy1 C19 30.76(12) . .
C20 Dy1 C21 30.36(12) . .
C20 Dy1 C22 50.09(13) . .
C20 Dy1 C23 50.39(12) . .
C21 Dy1 C11 94.42(13) . .
C21 Dy1 C22 30.13(13) . .
C21 Dy1 C23 49.88(13) . .
C23 Dy1 C22 30.04(12) . .
O2 K1 O3 89.27(11) . .
O2 K1 O4 86.4(2) . .
O2 K1 C3 115.67(11) . .
O2 K1 C4 91.73(11) . .
O2 K1 C5 86.94(11) . .
O2 K1 C6 105.04(11) . .
O2 K1 C7 129.22(11) . .
O2 K1 C8 136.96(11) . .
O2 K1 C15 153.71(12) . 3_566
O2 K1 C24 92.16(12) . .
O2 K1 C32 21.64(11) . .
O3 K1 O4 81.3(2) . .
O3 K1 C3 136.80(11) . .
O3 K1 C4 154.13(12) . .
O3 K1 C5 176.18(12) . .
O3 K1 C6 157.26(12) . .
O3 K1 C7 139.29(11) . .
O3 K1 C8 131.17(11) . .
O3 K1 C15 77.69(11) . 3_566
O3 K1 C24 74.66(12) . .
O3 K1 C32 106.01(11) . .
O4 K1 C3 131.8(2) . .
O4 K1 C4 124.5(2) . .
O4 K1 C5 98.9(2) . .
O4 K1 C6 82.0(2) . .
O4 K1 C7 87.7(2) . .
O4 K1 C8 110.6(2) . .
O4 K1 C15 69.2(2) . 3_566
O4 K1 C24 156.0(2) . .
O4 K1 C32 102.3(2) . .
C3 K1 C6 51.83(10) . .
C3 K1 C7 44.57(10) . .
C3 K1 C8 25.87(10) . .
C3 K1 C15 88.81(11) . 3_566
C3 K1 C24 69.99(11) . .
C3 K1 C32 94.05(12) . .
C4 K1 C3 26.09(10) . .
C4 K1 C5 25.77(10) . .
C4 K1 C6 45.16(11) . .
C4 K1 C7 52.47(11) . .
C4 K1 C8 45.74(10) . .
C4 K1 C15 109.96(11) . 3_566
C4 K1 C24 79.48(11) . .
C4 K1 C32 70.65(11) . .
C5 K1 C3 45.23(10) . .
C5 K1 C6 25.69(11) . .
C5 K1 C7 44.48(11) . .
C5 K1 C8 52.34(10) . .
C5 K1 C15 105.99(12) . 3_566
C5 K1 C24 104.94(11) . .
C5 K1 C32 70.19(12) . .
C6 K1 C7 24.36(10) . .
C6 K1 C8 43.66(10) . .
C6 K1 C15 81.98(12) . 3_566
C6 K1 C24 121.32(11) . .
C6 K1 C32 92.60(12) . .
C7 K1 C15 61.80(11) . 3_566
C7 K1 C24 111.22(10) . .
C7 K1 C32 114.63(11) . .
C8 K1 C7 24.79(9) . .
C8 K1 C15 64.61(11) . 3_566
C8 K1 C24 86.62(10) . .
C8 K1 C32 116.35(11) . .
C15 K1 C24 105.94(12) 3_566 .
C15 K1 C32 170.42(13) 3_566 .
C24 K1 C32 83.62(13) . .
C2 O1 Dy1 130.4(2) . .
C29 O2 K1 133.5(4) . .
C29 O2 C32 107.6(4) . .
C32 O2 K1 114.9(3) . .
C33 O3 K1 131.5(3) . .
C36 O3 K1 119.2(3) . .
C36 O3 C33 107.2(4) . .
C37 O4 K1 127.3(10) . .
C40 O4 K1 127.9(9) . .
C40 O4 C37 99.0(12) . .
C1 N1 Dy1 126.2(2) . 3_566
C8 N1 Dy1 127.3(3) . 3_566
C8 N1 C1 105.3(3) . .
N1 C1 C1 121.9(4) . 3_566
C2 C1 N1 110.9(3) . .
C2 C1 C1 127.1(5) . 3_566
O1 C2 C1 128.6(3) . .
O1 C2 C3 124.9(4) . .
C1 C2 C3 106.5(3) . .
C2 C3 K1 114.4(2) . .
C2 C3 C8 105.6(3) . .
C4 C3 K1 75.2(2) . .
C4 C3 C2 133.4(4) . .
C4 C3 C8 120.9(4) . .
C8 C3 K1 82.0(2) . .
K1 C4 H4 113.1 . .
C3 C4 K1 78.7(2) . .
C3 C4 H4 120.5 . .
C5 C4 K1 78.3(2) . .
C5 C4 C3 119.0(4) . .
C5 C4 H4 120.5 . .
K1 C5 H5 113.4 . .
C4 C5 K1 75.9(2) . .
C4 C5 H5 119.9 . .
C4 C5 C6 120.3(4) . .
C6 C5 K1 81.3(2) . .
C6 C5 H5 119.9 . .
K1 C6 H6 117.2 . .
C5 C6 K1 73.0(2) . .
C5 C6 H6 119.2 . .
C7 C6 K1 81.2(2) . .
C7 C6 C5 121.5(4) . .
C7 C6 H6 119.2 . .
K1 C7 H7 120.8 . .
C6 C7 K1 74.5(2) . .
C6 C7 H7 120.2 . .
C6 C7 C8 119.6(4) . .
C8 C7 K1 75.7(2) . .
C8 C7 H7 120.2 . .
N1 C8 K1 116.7(2) . .
N1 C8 C3 111.7(3) . .
N1 C8 C7 129.7(4) . .
C3 C8 K1 72.2(2) . .
C7 C8 K1 79.5(2) . .
C7 C8 C3 118.6(4) . .
C10 C9 Dy1 75.4(2) . .
C10 C9 C14 125.9(4) . .
C13 C9 Dy1 74.7(2) . .
C13 C9 C10 107.9(4) . .
C13 C9 C14 126.1(4) . .
C14 C9 Dy1 115.0(3) . .
C9 C10 Dy1 74.2(2) . .
C9 C10 C11 108.2(4) . .
C9 C10 C15 124.1(4) . .
C11 C10 Dy1 75.3(2) . .
C11 C10 C15 127.1(4) . .
C15 C10 Dy1 123.0(3) . .
C10 C11 Dy1 74.4(2) . .
C10 C11 C16 126.3(4) . .
C12 C11 Dy1 74.6(2) . .
C12 C11 C10 107.2(4) . .
C12 C11 C16 126.1(4) . .
C16 C11 Dy1 122.2(3) . .
C11 C12 Dy1 75.2(2) . .
C11 C12 C17 125.5(4) . .
C13 C12 Dy1 74.1(2) . .
C13 C12 C11 108.6(4) . .
C13 C12 C17 124.7(4) . .
C17 C12 Dy1 126.9(3) . .
C9 C13 Dy1 74.8(2) . .
C9 C13 C18 125.5(4) . .
C12 C13 Dy1 75.7(2) . .
C12 C13 C9 108.0(4) . .
C12 C13 C18 126.4(4) . .
C18 C13 Dy1 116.2(3) . .
C9 C14 H14A 109.5 . .
C9 C14 H14B 109.5 . .
C9 C14 H14C 109.5 . .
H14A C14 H14B 109.5 . .
H14A C14 H14C 109.5 . .
H14B C14 H14C 109.5 . .
K1 C15 H15A 48.0 3_566 .
K1 C15 H15B 100.8 3_566 .
K1 C15 H15C 68.6 3_566 .
C10 C15 K1 147.9(3) . 3_566
C10 C15 H15A 109.5 . .
C10 C15 H15B 109.5 . .
C10 C15 H15C 109.5 . .
H15A C15 H15B 109.5 . .
H15A C15 H15C 109.5 . .
H15B C15 H15C 109.5 . .
C11 C16 H16A 109.5 . .
C11 C16 H16B 109.5 . .
C11 C16 H16C 109.5 . .
H16A C16 H16B 109.5 . .
H16A C16 H16C 109.5 . .
H16B C16 H16C 109.5 . .
C12 C17 H17A 109.5 . .
C12 C17 H17B 109.5 . .
C12 C17 H17C 109.5 . .
H17A C17 H17B 109.5 . .
H17A C17 H17C 109.5 . .
H17B C17 H17C 109.5 . .
C13 C18 H18A 109.5 . .
C13 C18 H18B 109.5 . .
C13 C18 H18C 109.5 . .
H18A C18 H18B 109.5 . .
H18A C18 H18C 109.5 . .
H18B C18 H18C 109.5 . .
C20 C19 Dy1 74.0(2) . .
C20 C19 C24 126.0(4) . .
C23 C19 Dy1 76.3(2) . .
C23 C19 C20 108.1(4) . .
C23 C19 C24 125.9(4) . .
C24 C19 Dy1 117.7(3) . .
C19 C20 Dy1 75.3(2) . .
C19 C20 C25 125.4(4) . .
C21 C20 Dy1 76.8(2) . .
C21 C20 C19 107.9(4) . .
C21 C20 C25 126.5(4) . .
C25 C20 Dy1 117.5(3) . .
C20 C21 Dy1 72.8(2) . .
C20 C21 C22 107.8(4) . .
C20 C21 C26 127.2(4) . .
C22 C21 Dy1 75.2(2) . .
C22 C21 C26 123.9(4) . .
C26 C21 Dy1 127.0(3) . .
C21 C22 Dy1 74.7(2) . .
C21 C22 C27 124.5(4) . .
C23 C22 Dy1 74.9(2) . .
C23 C22 C21 108.5(4) . .
C23 C22 C27 126.1(4) . .
C27 C22 Dy1 124.7(3) . .
C19 C23 Dy1 73.3(2) . .
C19 C23 C28 125.9(4) . .
C22 C23 Dy1 75.0(2) . .
C22 C23 C19 107.6(4) . .
C22 C23 C28 126.4(4) . .
C28 C23 Dy1 120.7(3) . .
K1 C24 H24A 54.9 . .
K1 C24 H24B 84.0 . .
K1 C24 H24C 73.9 . .
C19 C24 K1 163.1(3) . .
C19 C24 H24A 109.5 . .
C19 C24 H24B 109.5 . .
C19 C24 H24C 109.5 . .
H24A C24 H24B 109.5 . .
H24A C24 H24C 109.5 . .
H24B C24 H24C 109.5 . .
C20 C25 H25A 109.5 . .
C20 C25 H25B 109.5 . .
C20 C25 H25C 109.5 . .
H25A C25 H25B 109.5 . .
H25A C25 H25C 109.5 . .
H25B C25 H25C 109.5 . .
C21 C26 H26A 109.5 . .
C21 C26 H26B 109.5 . .
C21 C26 H26C 109.5 . .
H26A C26 H26B 109.5 . .
H26A C26 H26C 109.5 . .
H26B C26 H26C 109.5 . .
C22 C27 H27A 109.5 . .
C22 C27 H27B 109.5 . .
C22 C27 H27C 109.5 . .
H27A C27 H27B 109.5 . .
H27A C27 H27C 109.5 . .
H27B C27 H27C 109.5 . .
C23 C28 H28A 109.5 . .
C23 C28 H28B 109.5 . .
C23 C28 H28C 109.5 . .
H28A C28 H28B 109.5 . .
H28A C28 H28C 109.5 . .
H28B C28 H28C 109.5 . .
O2 C29 H29A 109.6 . .
O2 C29 H29B 109.6 . .
O2 C29 C30 110.4(5) . .
H29A C29 H29B 108.1 . .
C30 C29 H29A 109.6 . .
C30 C29 H29B 109.6 . .
C29 C30 H30A 110.3 . .
C29 C30 H30B 110.3 . .
C29 C30 C31 107.2(5) . .
H30A C30 H30B 108.5 . .
C31 C30 H30A 110.3 . .
C31 C30 H30B 110.3 . .
C30 C31 H31A 111.1 . .
C30 C31 H31B 111.1 . .
C30 C31 C32 103.4(4) . .
H31A C31 H31B 109.0 . .
C32 C31 H31A 111.1 . .
C32 C31 H31B 111.1 . .
K1 C32 H32A 85.9 . .
K1 C32 H32B 85.4 . .
O2 C32 K1 43.5(2) . .
O2 C32 C31 108.0(4) . .
O2 C32 H32A 110.1 . .
O2 C32 H32B 110.1 . .
C31 C32 K1 151.5(3) . .
C31 C32 H32A 110.1 . .
C31 C32 H32B 110.1 . .
H32A C32 H32B 108.4 . .
O3 C33 H33A 110.3 . .
O3 C33 H33B 110.3 . .
O3 C33 C34 107.1(5) . .
H33A C33 H33B 108.6 . .
C34 C33 H33A 110.3 . .
C34 C33 H33B 110.3 . .
C33 C34 H34A 110.8 . .
C33 C34 H34B 110.8 . .
H34A C34 H34B 108.9 . .
C35 C34 C33 104.8(6) . .
C35 C34 H34A 110.8 . .
C35 C34 H34B 110.8 . .
C34 C35 H35A 109.7 . .
C34 C35 H35B 109.7 . .
C34 C35 C36 109.8(6) . .
H35A C35 H35B 108.2 . .
C36 C35 H35A 109.7 . .
C36 C35 H35B 109.7 . .
O3 C36 C35 108.2(5) . .
O3 C36 H36A 110.1 . .
O3 C36 H36B 110.1 . .
C35 C36 H36A 110.1 . .
C35 C36 H36B 110.1 . .
H36A C36 H36B 108.4 . .
O4 C37 H37A 110.7 . .
O4 C37 H37B 110.7 . .
H37A C37 H37B 108.8 . .
C38 C37 O4 105.0(16) . .
C38 C37 H37A 110.7 . .
C38 C37 H37B 110.7 . .
C37 C38 H38A 108.9 . .
C37 C38 H38B 108.9 . .
H38A C38 H38B 107.7 . .
C39 C38 C37 113.4(16) . .
C39 C38 H38A 108.9 . .
C39 C38 H38B 108.9 . .
C38 C39 H39A 110.5 . .
C38 C39 H39B 110.5 . .
C38 C39 C40 106.2(17) . .
H39A C39 H39B 108.7 . .
C40 C39 H39A 110.5 . .
C40 C39 H39B 110.5 . .
O4 C40 C39 110.8(15) . .
O4 C40 H40A 109.5 . .
O4 C40 H40B 109.5 . .
C39 C40 H40A 109.5 . .
C39 C40 H40B 109.5 . .
H40A C40 H40B 108.1 . .

loop_
_geom_bond_atom_site_label_1
_geom_bond_atom_site_label_2
_geom_bond_distance
_geom_bond_site_symmetry_2
Dy1 O1 2.127(3) .
Dy1 N1 2.352(3) 3_566
Dy1 C9 2.691(4) .
Dy1 C10 2.706(4) .
Dy1 C11 2.718(4) .
Dy1 C12 2.710(4) .
Dy1 C13 2.690(4) .
Dy1 C19 2.684(4) .
Dy1 C20 2.667(4) .
Dy1 C21 2.717(4) .
Dy1 C22 2.723(4) .
Dy1 C23 2.722(4) .
K1 O2 2.651(3) .
K1 O3 2.692(3) .
K1 O4 2.819(8) .
K1 C3 3.127(4) .
K1 C4 3.083(4) .
K1 C5 3.114(4) .
K1 C6 3.219(4) .
K1 C7 3.301(4) .
K1 C8 3.252(4) .
K1 C15 3.330(5) 3_566
K1 C24 3.399(4) .
K1 C32 3.495(5) .
O1 C2 1.334(5) .
O2 C29 1.414(6) .
O2 C32 1.421(6) .
O3 C33 1.432(7) .
O3 C36 1.402(6) .
O4 C37 1.531(19) .
O4 C40 1.51(2) .
N1 Dy1 2.352(3) 3_566
N1 C1 1.410(5) .
N1 C8 1.367(5) .
C1 C1 1.452(7) 3_566
C1 C2 1.409(5) .
C2 C3 1.421(5) .
C3 C4 1.402(5) .
C3 C8 1.433(5) .
C4 H4 0.9300 .
C4 C5 1.382(6) .
C5 H5 0.9300 .
C5 C6 1.412(6) .
C6 H6 0.9300 .
C6 C7 1.378(5) .
C7 H7 0.9300 .
C7 C8 1.407(5) .
C9 C10 1.416(6) .
C9 C13 1.413(6) .
C9 C14 1.509(6) .
C10 C11 1.421(6) .
C10 C15 1.505(6) .
C11 C12 1.416(6) .
C11 C16 1.507(6) .
C12 C13 1.409(6) .
C12 C17 1.506(6) .
C13 C18 1.506(6) .
C14 H14A 0.9600 .
C14 H14B 0.9600 .
C14 H14C 0.9600 .
C15 K1 3.330(5) 3_566
C15 H15A 0.9600 .
C15 H15B 0.9600 .
C15 H15C 0.9600 .
C16 H16A 0.9600 .
C16 H16B 0.9600 .
C16 H16C 0.9600 .
C17 H17A 0.9600 .
C17 H17B 0.9600 .
C17 H17C 0.9600 .
C18 H18A 0.9600 .
C18 H18B 0.9600 .
C18 H18C 0.9600 .
C19 C20 1.419(6) .
C19 C23 1.415(6) .
C19 C24 1.503(6) .
C20 C21 1.411(6) .
C20 C25 1.507(6) .
C21 C22 1.414(6) .
C21 C26 1.508(6) .
C22 C23 1.411(6) .
C22 C27 1.513(6) .
C23 C28 1.504(6) .
C24 H24A 0.9600 .
C24 H24B 0.9600 .
C24 H24C 0.9600 .
C25 H25A 0.9600 .
C25 H25B 0.9600 .
C25 H25C 0.9600 .
C26 H26A 0.9600 .
C26 H26B 0.9600 .
C26 H26C 0.9600 .
C27 H27A 0.9600 .
C27 H27B 0.9600 .
C27 H27C 0.9600 .
C28 H28A 0.9600 .
C28 H28B 0.9600 .
C28 H28C 0.9600 .
C29 H29A 0.9700 .
C29 H29B 0.9700 .
C29 C30 1.433(8) .
C30 H30A 0.9700 .
C30 H30B 0.9700 .
C30 C31 1.502(7) .
C31 H31A 0.9700 .
C31 H31B 0.9700 .
C31 C32 1.517(6) .
C32 H32A 0.9700 .
C32 H32B 0.9700 .
C33 H33A 0.9700 .
C33 H33B 0.9700 .
C33 C34 1.490(8) .
C34 H34A 0.9700 .
C34 H34B 0.9700 .
C34 C35 1.407(9) .
C35 H35A 0.9700 .
C35 H35B 0.9700 .
C35 C36 1.436(9) .
C36 H36A 0.9700 .
C36 H36B 0.9700 .
C37 H37A 0.9700 .
C37 H37B 0.9700 .
C37 C38 1.52(2) .
C38 H38A 0.9700 .
C38 H38B 0.9700 .
C38 C39 1.28(3) .
C39 H39A 0.9700 .
C39 H39B 0.9700 .
C39 C40 1.51(2) .
C40 H40A 0.9700 .
C40 H40B 0.9700 .

loop_
_geom_torsion_atom_site_label_1
_geom_torsion_atom_site_label_2
_geom_torsion_atom_site_label_3
_geom_torsion_atom_site_label_4
_geom_torsion
_geom_torsion_site_symmetry_1
_geom_torsion_site_symmetry_4
Dy1 O1 C2 C1 12.5(6) . .
Dy1 O1 C2 C3 -167.8(3) . .
Dy1 N1 C1 C1 10.0(6) 3_566 3_566
Dy1 N1 C1 C2 -168.7(2) 3_566 .
Dy1 N1 C8 K1 -110.9(3) 3_566 .
Dy1 N1 C8 C3 168.8(2) 3_566 .
Dy1 N1 C8 C7 -12.1(6) 3_566 .
Dy1 C9 C10 C11 68.2(3) . .
Dy1 C9 C10 C15 -119.5(4) . .
Dy1 C9 C13 C12 -69.0(3) . .
Dy1 C9 C13 C18 111.6(4) . .
Dy1 C10 C11 C12 67.9(3) . .
Dy1 C10 C11 C16 -118.7(4) . .
Dy1 C10 C15 K1 -5.7(8) . 3_566
Dy1 C11 C12 C13 67.1(3) . .
Dy1 C11 C12 C17 -125.0(4) . .
Dy1 C12 C13 C9 68.4(3) . .
Dy1 C12 C13 C18 -112.2(4) . .
Dy1 C19 C20 C21 70.5(3) . .
Dy1 C19 C20 C25 -113.5(4) . .
Dy1 C19 C23 C22 -67.8(3) . .
Dy1 C19 C23 C28 116.2(4) . .
Dy1 C19 C24 K1 -44.3(12) . .
Dy1 C20 C21 C22 67.7(3) . .
Dy1 C20 C21 C26 -123.8(4) . .
Dy1 C21 C22 C23 67.9(3) . .
Dy1 C21 C22 C27 -121.9(4) . .
Dy1 C22 C23 C19 66.7(3) . .
Dy1 C22 C23 C28 -117.4(4) . .
K1 O2 C29 C30 169.8(4) . .
K1 O2 C32 C31 -179.5(3) . .
K1 O3 C33 C34 179.2(4) . .
K1 O3 C36 C35 178.7(5) . .
K1 O4 C37 C38 132.1(11) . .
K1 O4 C40 C39 -134.3(11) . .
K1 C3 C4 C5 69.7(3) . .
K1 C3 C8 N1 112.3(3) . .
K1 C3 C8 C7 -66.8(3) . .
K1 C4 C5 C6 70.9(4) . .
K1 C5 C6 C7 67.9(4) . .
K1 C6 C7 C8 63.1(3) . .
K1 C7 C8 N1 -116.1(4) . .
K1 C7 C8 C3 62.9(3) . .
O1 C2 C3 K1 92.5(4) . .
O1 C2 C3 C4 0.0(7) . .
O1 C2 C3 C8 -179.4(4) . .
O2 C29 C30 C31 -3.7(8) . .
O3 C33 C34 C35 15.4(9) . .
O4 C37 C38 C39 20(2) . .
N1 C1 C2 O1 179.9(4) . .
N1 C1 C2 C3 0.1(4) . .
C1 N1 C8 K1 81.2(3) . .
C1 N1 C8 C3 0.9(4) . .
C1 N1 C8 C7 180.0(4) . .
C1 C1 C2 O1 1.2(8) 3_566 .
C1 C1 C2 C3 -178.5(5) 3_566 .
C1 C2 C3 K1 -87.8(3) . .
C1 C2 C3 C4 179.7(4) . .
C1 C2 C3 C8 0.4(4) . .
C2 C3 C4 K1 109.8(4) . .
C2 C3 C4 C5 179.5(4) . .
C2 C3 C8 K1 -113.2(3) . .
C2 C3 C8 N1 -0.8(4) . .
C2 C3 C8 C7 180.0(3) . .
C3 C4 C5 K1 -69.9(3) . .
C3 C4 C5 C6 1.0(6) . .
C4 C3 C8 K1 67.4(3) . .
C4 C3 C8 N1 179.7(3) . .
C4 C3 C8 C7 0.5(6) . .
C4 C5 C6 K1 -68.0(4) . .
C4 C5 C6 C7 -0.1(6) . .
C5 C6 C7 K1 -63.7(4) . .
C5 C6 C7 C8 -0.6(6) . .
C6 C7 C8 K1 -62.5(3) . .
C6 C7 C8 N1 -178.6(4) . .
C6 C7 C8 C3 0.4(6) . .
C8 N1 C1 C1 178.1(4) . 3_566
C8 N1 C1 C2 -0.6(4) . .
C8 C3 C4 K1 -70.9(3) . .
C8 C3 C4 C5 -1.2(6) . .
C9 C10 C11 Dy1 -67.5(3) . .
C9 C10 C11 C12 0.5(5) . .
C9 C10 C11 C16 173.8(4) . .
C9 C10 C15 K1 87.1(7) . 3_566
C10 C9 C13 Dy1 68.7(3) . .
C10 C9 C13 C12 -0.3(5) . .
C10 C9 C13 C18 -179.7(4) . .
C10 C11 C12 Dy1 -67.8(3) . .
C10 C11 C12 C13 -0.6(5) . .
C10 C11 C12 C17 167.2(4) . .
C11 C10 C15 K1 -102.1(6) . 3_566
C11 C12 C13 Dy1 -67.9(3) . .
C11 C12 C13 C9 0.6(5) . .
C11 C12 C13 C18 179.9(4) . .
C13 C9 C10 Dy1 -68.3(3) . .
C13 C9 C10 C11 -0.1(5) . .
C13 C9 C10 C15 172.2(4) . .
C14 C9 C10 Dy1 110.6(4) . .
C14 C9 C10 C11 178.8(4) . .
C14 C9 C10 C15 -8.9(7) . .
C14 C9 C13 Dy1 -110.1(4) . .
C14 C9 C13 C12 -179.2(4) . .
C14 C9 C13 C18 1.5(7) . .
C15 C10 C11 Dy1 120.5(4) . .
C15 C10 C11 C12 -171.6(4) . .
C15 C10 C11 C16 1.8(7) . .
C16 C11 C12 Dy1 118.9(4) . .
C16 C11 C12 C13 -174.0(4) . .
C16 C11 C12 C17 -6.1(7) . .
C17 C12 C13 Dy1 124.1(4) . .
C17 C12 C13 C9 -167.4(4) . .
C17 C12 C13 C18 11.9(7) . .
C19 C20 C21 Dy1 -69.5(3) . .
C19 C20 C21 C22 -1.8(5) . .
C19 C20 C21 C26 166.7(4) . .
C20 C19 C23 Dy1 67.7(3) . .
C20 C19 C23 C22 -0.1(5) . .
C20 C19 C23 C28 -176.0(4) . .
C20 C19 C24 K1 -134.1(9) . .
C20 C21 C22 Dy1 -66.1(3) . .
C20 C21 C22 C23 1.8(5) . .
C20 C21 C22 C27 172.0(4) . .
C21 C22 C23 Dy1 -67.7(3) . .
C21 C22 C23 C19 -1.1(5) . .
C21 C22 C23 C28 174.9(4) . .
C23 C19 C20 Dy1 -69.3(3) . .
C23 C19 C20 C21 1.2(5) . .
C23 C19 C20 C25 177.2(4) . .
C23 C19 C24 K1 48.5(13) . .
C24 C19 C20 Dy1 112.9(4) . .
C24 C19 C20 C21 -176.6(4) . .
C24 C19 C20 C25 -0.6(7) . .
C24 C19 C23 Dy1 -114.5(4) . .
C24 C19 C23 C22 177.7(4) . .
C24 C19 C23 C28 1.7(7) . .
C25 C20 C21 Dy1 114.6(4) . .
C25 C20 C21 C22 -177.8(4) . .
C25 C20 C21 C26 -9.2(7) . .
C26 C21 C22 Dy1 124.9(4) . .
C26 C21 C22 C23 -167.2(4) . .
C26 C21 C22 C27 3.0(7) . .
C27 C22 C23 Dy1 122.2(4) . .
C27 C22 C23 C19 -171.1(4) . .
C27 C22 C23 C28 4.9(7) . .
C29 O2 C32 K1 160.7(5) . .
C29 O2 C32 C31 -18.9(6) . .
C29 C30 C31 C32 -7.4(6) . .
C30 C31 C32 K1 15.4(9) . .
C30 C31 C32 O2 16.1(5) . .
C32 O2 C29 C30 14.3(7) . .
C33 O3 C36 C35 13.2(9) . .
C33 C34 C35 C36 -7.5(11) . .
C34 C35 C36 O3 -3.3(11) . .
C36 O3 C33 C34 -17.7(8) . .
C37 O4 C40 C39 19.9(16) . .
C37 C38 C39 C40 -7(3) . .
C38 C39 C40 O4 -9(2) . .
C40 O4 C37 C38 -22.3(15) . .
